data_4314761
loop_
_publ_author_name
'Nicole L. Fry'
'Michael J. Rose'
'David L. Rogow'
'Crystal Nyitray'
'Manpreet Kaur'
'Pradip K. Mascharak'

_publ_contact_author_address
;
Department of Chemistry and Biochemistry,
University of California, Santa Cruz,
1156 High Street,
Santa Cruz, CA 95064
USA
;
_publ_contact_author_email pradip@chemsitry.ucsc.edu
_publ_contact_author_fax '+1 831 459 2935'
_publ_contact_author_name 'Pradip Mascharak'
_publ_contact_author_phone '+1 831 459 4251'
_publ_section_title
;
 Ruthenium Nitrosyls Derived from Tetradentate Ligands Containing
 Carboxamido-N and Phenolato-O Donors: Syntheses, Structures,
 Photolability, and Time Dependent Density Functional Theory Studies
;
_journal_name_full 'Inorganic Chemistry'
_journal_page_first 1487
_journal_page_last 1495
_journal_paper_doi 10.1021/ic9017129
_journal_volume 49
_journal_year 2010
_chemical_formula_sum 'C20 H17 N5 O4 Ru'
_chemical_formula_weight 492.46
_chemical_name_common '[(bpb)Ru(NO)(OEt)]'
_chemical_name_systematic
; 
 ? 
;
_space_group_IT_number 62
_symmetry_cell_setting orthorhombic
_symmetry_space_group_name_Hall '-P 2ac 2n'
_symmetry_space_group_name_H-M 'P n m a'
_atom_sites_solution_hydrogens geom
_atom_sites_solution_primary direct
_atom_sites_solution_secondary difmap
_audit_creation_method SHELXL-97
_cell_angle_alpha 90.00
_cell_angle_beta 90.00
_cell_angle_gamma 90.00
_cell_formula_units_Z 4
_cell_length_a 15.6611(17)
_cell_length_b 13.0504(15)
_cell_length_c 9.1589(10)
_cell_measurement_reflns_used 9413
_cell_measurement_temperature 150(2)
_cell_measurement_theta_max 0.7459
_cell_measurement_theta_min 0.6881
_cell_volume 1871.9(4)
_computing_cell_refinement 'Bruker SAINT v7.34'
_computing_data_collection 'Bruker APEX-II v2.1-4'
_computing_data_reduction 'Bruker SAINT v7.34'
_computing_structure_refinement 'SHELXL-97 (Sheldrick, 1997)'
_computing_structure_solution 'SHELXS-97 (Sheldrick, 1990)'
_diffrn_ambient_temperature 150(2)
_diffrn_detector_area_resol_mean 83.33
_diffrn_measured_fraction_theta_full 0.962
_diffrn_measured_fraction_theta_max 0.962
_diffrn_measurement_device_type 'Bruker APEX-II'
_diffrn_measurement_method \w/2\q-scans
_diffrn_radiation_monochromator graphite
_diffrn_radiation_source 'fine-focus sealed tube'
_diffrn_radiation_type MoK\a
_diffrn_radiation_wavelength 0.71073
_diffrn_reflns_av_R_equivalents 0.0308
_diffrn_reflns_av_sigmaI/netI 0.0183
_diffrn_reflns_limit_h_max 20
_diffrn_reflns_limit_h_min -21
_diffrn_reflns_limit_k_max 17
_diffrn_reflns_limit_k_min -17
_diffrn_reflns_limit_l_max 12
_diffrn_reflns_limit_l_min -12
_diffrn_reflns_number 20882
_diffrn_reflns_theta_full 29.74
_diffrn_reflns_theta_max 29.74
_diffrn_reflns_theta_min 2.58
_exptl_absorpt_coefficient_mu 0.878
_exptl_absorpt_correction_T_max 0.7451
_exptl_absorpt_correction_T_min 0.6619
_exptl_absorpt_correction_type empirical
_exptl_crystal_colour Red
_exptl_crystal_density_diffrn 1.747
_exptl_crystal_density_method 'not measured'
_exptl_crystal_description Block
_exptl_crystal_F_000 992
_exptl_crystal_size_max 0.070
_exptl_crystal_size_mid 0.050
_exptl_crystal_size_min 0.030
_refine_diff_density_max 0.526
_refine_diff_density_min -0.316
_refine_diff_density_rms 0.067
_refine_ls_extinction_method none
_refine_ls_goodness_of_fit_ref 1.050
_refine_ls_hydrogen_treatment constr
_refine_ls_matrix_type full
_refine_ls_number_parameters 151
_refine_ls_number_reflns 2669
_refine_ls_number_restraints 0
_refine_ls_restrained_S_all 1.050
_refine_ls_R_factor_all 0.0261
_refine_ls_R_factor_gt 0.0213
_refine_ls_shift/su_max 0.001
_refine_ls_shift/su_mean 0.000
_refine_ls_structure_factor_coef Fsqd
_refine_ls_weighting_details 'calc w=1/[\s^2^(Fo^2^)+(0.0236P)^2^+1.2942P] where P=(Fo^2^+2Fc^2^)/3'
_refine_ls_weighting_scheme calc
_refine_ls_wR_factor_gt 0.0513
_refine_ls_wR_factor_ref 0.0536
_reflns_number_gt 2359
_reflns_number_total 2669
_reflns_threshold_expression >2sigma(I)
_cod_data_source_file ic9017129_si_002_1.cif
_cod_data_source_block xsc09018
_cod_database_code 4314761

loop_
_symmetry_equiv_pos_as_xyz
'x, y, z'
'-x+1/2, -y, z+1/2'
'-x, y+1/2, -z'
'x+1/2, -y+1/2, -z+1/2'
'-x, -y, -z'
'x-1/2, y, -z-1/2'
'x, -y-1/2, z'
'-x-1/2, y-1/2, z-1/2'

loop_
_atom_site_label
_atom_site_type_symbol
_atom_site_fract_x
_atom_site_fract_y
_atom_site_fract_z
_atom_site_U_iso_or_equiv
_atom_site_adp_type
_atom_site_occupancy
_atom_site_symmetry_multiplicity
_atom_site_calc_flag
_atom_site_refinement_flags
_atom_site_disorder_assembly
_atom_site_disorder_group
Ru1 Ru 0.483372(10) 0.2500 0.679805(17) 0.01552(6) Uani 1 2 d S . .
O2 O 0.37542(8) -0.02393(9) 0.56557(14) 0.0330(3) Uani 1 1 d . . .
N3 N 0.55961(11) 0.2500 0.54125(19) 0.0182(3) Uani 1 2 d S . .
N2 N 0.40970(8) 0.14830(10) 0.57899(13) 0.0183(2) Uani 1 1 d . . .
O3 O 0.60631(12) 0.2500 0.44389(19) 0.0317(4) Uani 1 2 d S . .
C4 C 0.23868(10) 0.19673(14) 0.30190(18) 0.0256(3) Uani 1 1 d . . .
H4A H 0.2007 0.1606 0.2395 0.038 Uiso 1 1 calc R . .
N4 N 0.53165(8) 0.11245(10) 0.77388(14) 0.0199(3) Uani 1 1 d . . .
C14 C 0.48743(10) 0.03037(12) 0.72468(17) 0.0203(3) Uani 1 1 d . . .
C17 C 0.61436(12) 0.00142(15) 0.9241(2) 0.0337(4) Uani 1 1 d . . .
H17A H 0.6593 -0.0068 0.9928 0.040 Uiso 1 1 calc R . .
C15 C 0.50440(11) -0.06765(13) 0.77443(19) 0.0261(3) Uani 1 1 d . . .
H15A H 0.4723 -0.1243 0.7393 0.031 Uiso 1 1 calc R . .
C13 C 0.41733(10) 0.04854(12) 0.61292(16) 0.0211(3) Uani 1 1 d . . .
C18 C 0.59407(11) 0.09742(14) 0.87140(18) 0.0270(3) Uani 1 1 d . . .
H18A H 0.6255 0.1549 0.9055 0.032 Uiso 1 1 calc R . .
C16 C 0.56891(12) -0.08214(14) 0.87627(19) 0.0315(4) Uani 1 1 d . . .
H16A H 0.5814 -0.1487 0.9123 0.038 Uiso 1 1 calc R . .
O4 O 0.40408(10) 0.2500 0.84632(16) 0.0218(3) Uani 1 2 d S . .
C2 C 0.35033(9) 0.19555(12) 0.48388(15) 0.0185(3) Uani 1 1 d . . .
C3 C 0.29395(10) 0.14265(13) 0.39268(17) 0.0222(3) Uani 1 1 d . . .
H3A H 0.2933 0.0699 0.3926 0.027 Uiso 1 1 calc R . .
C19 C 0.3155(2) 0.2267(2) 0.8440(4) 0.0274(10) Uani 0.50 1 d P A -1
H19A H 0.3008 0.1856 0.9313 0.033 Uiso 0.50 1 calc PR A -1
H19B H 0.3026 0.1849 0.7565 0.033 Uiso 0.50 1 calc PR A -1
C20 C 0.2606(2) 0.3246(4) 0.8415(5) 0.0436(10) Uani 0.50 1 d P A -1
H20A H 0.2001 0.3058 0.8397 0.065 Uiso 0.50 1 calc PR A -1
H20B H 0.2744 0.3648 0.7542 0.065 Uiso 0.50 1 calc PR A -1
H20C H 0.2726 0.3654 0.9289 0.065 Uiso 0.50 1 calc PR A -1

loop_
_atom_site_aniso_label
_atom_site_aniso_U_11
_atom_site_aniso_U_22
_atom_site_aniso_U_33
_atom_site_aniso_U_23
_atom_site_aniso_U_13
_atom_site_aniso_U_12
Ru1 0.01553(9) 0.01725(9) 0.01378(8) 0.000 -0.00058(6) 0.000
O2 0.0414(7) 0.0199(6) 0.0378(7) 0.0030(5) -0.0144(6) -0.0062(5)
N3 0.0212(9) 0.0150(8) 0.0184(8) 0.000 0.0000(7) 0.000
N2 0.0193(6) 0.0193(6) 0.0163(6) 0.0003(5) -0.0034(5) -0.0005(5)
O3 0.0386(10) 0.0263(9) 0.0302(9) 0.000 0.0159(8) 0.000
C4 0.0222(7) 0.0304(9) 0.0243(8) -0.0016(7) -0.0064(6) -0.0035(6)
N4 0.0206(6) 0.0225(7) 0.0165(6) 0.0011(5) 0.0001(5) 0.0017(5)
C14 0.0213(7) 0.0229(8) 0.0167(7) 0.0015(6) 0.0016(6) 0.0016(6)
C17 0.0364(9) 0.0338(10) 0.0309(9) 0.0039(8) -0.0114(8) 0.0076(8)
C15 0.0333(9) 0.0211(8) 0.0239(8) 0.0021(6) -0.0020(7) 0.0025(6)
C13 0.0232(7) 0.0214(8) 0.0187(7) 0.0005(6) -0.0007(6) -0.0005(6)
C18 0.0273(8) 0.0283(9) 0.0253(8) 0.0003(7) -0.0066(7) 0.0019(7)
C16 0.0385(10) 0.0264(9) 0.0297(9) 0.0067(7) -0.0042(8) 0.0086(7)
O4 0.0184(7) 0.0300(9) 0.0169(7) 0.000 0.0013(6) 0.000
C2 0.0169(7) 0.0227(8) 0.0160(6) 0.0005(6) -0.0005(5) -0.0001(5)
C3 0.0224(7) 0.0219(8) 0.0222(7) -0.0004(6) -0.0028(6) -0.0030(6)
C19 0.0251(14) 0.030(3) 0.0271(14) -0.0003(12) 0.0049(12) -0.0036(12)
C20 0.0255(18) 0.055(3) 0.050(2) 0.016(2) 0.0046(17) 0.0035(18)

loop_
_atom_type_symbol
_atom_type_description
_atom_type_scat_dispersion_real
_atom_type_scat_dispersion_imag
_atom_type_scat_source
C C 0.0033 0.0016 'International Tables Vol C Tables 4.2.6.8 and 6.1.1.4'
H H 0.0000 0.0000 'International Tables Vol C Tables 4.2.6.8 and 6.1.1.4'
N N 0.0061 0.0033 'International Tables Vol C Tables 4.2.6.8 and 6.1.1.4'
O O 0.0106 0.0060 'International Tables Vol C Tables 4.2.6.8 and 6.1.1.4'
Ru Ru -1.2594 0.8363 'International Tables Vol C Tables 4.2.6.8 and 6.1.1.4'

loop_
_geom_angle_atom_site_label_1
_geom_angle_atom_site_label_2
_geom_angle_atom_site_label_3
_geom_angle
_geom_angle_site_symmetry_1
_geom_angle_site_symmetry_3
_geom_angle_publ_flag
N3 Ru1 O4 175.90(7) . . ?
N3 Ru1 N2 93.41(6) . . ?
O4 Ru1 N2 89.64(5) . . ?
N3 Ru1 N2 93.41(6) . 7_565 ?
O4 Ru1 N2 89.64(5) . 7_565 ?
N2 Ru1 N2 83.86(7) . 7_565 ?
N3 Ru1 N4 92.94(5) . 7_565 ?
O4 Ru1 N4 84.86(4) . 7_565 ?
N2 Ru1 N4 163.22(5) . 7_565 ?
N2 Ru1 N4 80.28(5) 7_565 7_565 ?
N3 Ru1 N4 92.94(5) . . ?
O4 Ru1 N4 84.86(4) . . ?
N2 Ru1 N4 80.28(5) . . ?
N2 Ru1 N4 163.22(5) 7_565 . ?
N4 Ru1 N4 114.88(7) 7_565 . ?
O3 N3 Ru1 176.10(17) . . ?
C13 N2 C2 128.52(13) . . ?
C13 N2 Ru1 119.22(10) . . ?
C2 N2 Ru1 112.12(10) . . ?
C4 C4 C3 120.46(10) 7_565 . ?
C18 N4 C14 118.70(14) . . ?
C18 N4 Ru1 130.74(12) . . ?
C14 N4 Ru1 110.54(10) . . ?
N4 C14 C15 121.60(14) . . ?
N4 C14 C13 118.08(14) . . ?
C15 C14 C13 120.32(15) . . ?
C16 C17 C18 119.32(16) . . ?
C14 C15 C16 119.15(16) . . ?
O2 C13 N2 128.01(15) . . ?
O2 C13 C14 120.20(14) . . ?
N2 C13 C14 111.79(13) . . ?
N4 C18 C17 122.32(16) . . ?
C17 C16 C15 118.91(16) . . ?
C19 O4 C19 24.8(3) 7_565 . ?
C19 O4 Ru1 127.21(16) 7_565 . ?
C19 O4 Ru1 127.21(16) . . ?
C3 C2 N2 124.57(14) . . ?
C3 C2 C2 119.60(9) . 7_565 ?
N2 C2 C2 115.83(8) . 7_565 ?
C4 C3 C2 119.94(15) . . ?
O4 C19 C20 111.5(3) . . ?

loop_
_geom_bond_atom_site_label_1
_geom_bond_atom_site_label_2
_geom_bond_distance
_geom_bond_site_symmetry_2
_geom_bond_publ_flag
Ru1 N3 1.7424(18) . ?
Ru1 O4 1.9667(15) . ?
Ru1 N2 1.9863(12) . ?
Ru1 N2 1.9863(12) 7_565 ?
Ru1 N4 2.1299(13) 7_565 ?
Ru1 N4 2.1299(13) . ?
O2 C13 1.2303(19) . ?
N3 O3 1.153(2) . ?
N2 C13 1.344(2) . ?
N2 C2 1.4155(18) . ?
C4 C4 1.390(4) 7_565 ?
C4 C3 1.392(2) . ?
N4 C18 1.339(2) . ?
N4 C14 1.353(2) . ?
C14 C15 1.384(2) . ?
C14 C13 1.520(2) . ?
C17 C16 1.374(3) . ?
C17 C18 1.380(2) . ?
C15 C16 1.388(2) . ?
O4 C19 1.420(3) 7_565 ?
O4 C19 1.420(3) . ?
C2 C3 1.398(2) . ?
C2 C2 1.421(3) 7_565 ?
C19 C20 1.540(5) . ?

loop_
_geom_torsion_atom_site_label_1
_geom_torsion_atom_site_label_2
_geom_torsion_atom_site_label_3
_geom_torsion_atom_site_label_4
_geom_torsion
_geom_torsion_site_symmetry_1
_geom_torsion_site_symmetry_2
_geom_torsion_site_symmetry_3
_geom_torsion_site_symmetry_4
_geom_torsion_publ_flag
O4 Ru1 N3 O3 180.000(3) . . . . ?
N2 Ru1 N3 O3 42.02(4) . . . . ?
N2 Ru1 N3 O3 -42.02(4) 7_565 . . . ?
N4 Ru1 N3 O3 -122.44(4) 7_565 . . . ?
N4 Ru1 N3 O3 122.44(4) . . . . ?
N3 Ru1 N2 C13 95.17(12) . . . . ?
O4 Ru1 N2 C13 -82.09(12) . . . . ?
N2 Ru1 N2 C13 -171.77(9) 7_565 . . . ?
N4 Ru1 N2 C13 -152.76(16) 7_565 . . . ?
N4 Ru1 N2 C13 2.76(12) . . . . ?
N3 Ru1 N2 C2 -88.74(10) . . . . ?
O4 Ru1 N2 C2 94.01(10) . . . . ?
N2 Ru1 N2 C2 4.33(12) 7_565 . . . ?
N4 Ru1 N2 C2 23.3(2) 7_565 . . . ?
N4 Ru1 N2 C2 178.86(10) . . . . ?
N3 Ru1 N4 C18 86.36(15) . . . . ?
O4 Ru1 N4 C18 -90.16(15) . . . . ?
N2 Ru1 N4 C18 179.32(15) . . . . ?
N2 Ru1 N4 C18 -161.50(17) 7_565 . . . ?
N4 Ru1 N4 C18 -8.26(18) 7_565 . . . ?
N3 Ru1 N4 C14 -95.53(11) . . . . ?
O4 Ru1 N4 C14 87.94(11) . . . . ?
N2 Ru1 N4 C14 -2.58(10) . . . . ?
N2 Ru1 N4 C14 16.6(2) 7_565 . . . ?
N4 Ru1 N4 C14 169.85(7) 7_565 . . . ?
C18 N4 C14 C15 1.0(2) . . . . ?
Ru1 N4 C14 C15 -177.34(13) . . . . ?
C18 N4 C14 C13 -179.42(14) . . . . ?
Ru1 N4 C14 C13 2.21(16) . . . . ?
N4 C14 C15 C16 -0.6(2) . . . . ?
C13 C14 C15 C16 179.85(15) . . . . ?
C2 N2 C13 O2 2.0(3) . . . . ?
Ru1 N2 C13 O2 177.33(14) . . . . ?
C2 N2 C13 C14 -177.67(13) . . . . ?
Ru1 N2 C13 C14 -2.29(17) . . . . ?
N4 C14 C13 O2 -179.81(15) . . . . ?
C15 C14 C13 O2 -0.3(2) . . . . ?
N4 C14 C13 N2 -0.2(2) . . . . ?
C15 C14 C13 N2 179.40(15) . . . . ?
C14 N4 C18 C17 -0.5(3) . . . . ?
Ru1 N4 C18 C17 177.47(13) . . . . ?
C16 C17 C18 N4 -0.4(3) . . . . ?
C18 C17 C16 C15 0.8(3) . . . . ?
C14 C15 C16 C17 -0.3(3) . . . . ?
N3 Ru1 O4 C19 164.38(16) . . . 7_565 ?
N2 Ru1 O4 C19 -57.55(17) . . . 7_565 ?
N2 Ru1 O4 C19 26.31(17) 7_565 . . 7_565 ?
N4 Ru1 O4 C19 106.57(17) 7_565 . . 7_565 ?
N4 Ru1 O4 C19 -137.82(17) . . . 7_565 ?
N3 Ru1 O4 C19 -164.38(16) . . . . ?
N2 Ru1 O4 C19 -26.31(17) . . . . ?
N2 Ru1 O4 C19 57.55(17) 7_565 . . . ?
N4 Ru1 O4 C19 137.82(17) 7_565 . . . ?
N4 Ru1 O4 C19 -106.57(17) . . . . ?
C13 N2 C2 C3 -8.2(2) . . . . ?
Ru1 N2 C2 C3 176.12(12) . . . . ?
C13 N2 C2 C2 172.07(12) . . . 7_565 ?
Ru1 N2 C2 C2 -3.58(10) . . . 7_565 ?
C4 C4 C3 C2 -0.44(18) 7_565 . . . ?
N2 C2 C3 C4 -179.26(14) . . . . ?
C2 C2 C3 C4 0.43(18) 7_565 . . . ?
C19 O4 C19 C20 0.4(3) 7_565 . . . ?
Ru1 O4 C19 C20 -99.2(3) . . . . ?
